data_4327378
loop_
_publ_author_name
'Laura J. Ashfield'
'Andrew R. Cowley'
'Jonathan R. Dilworth'
'Paul S. Donnelly'

_publ_contact_author_address
;                                   
Inorganic Chemistry Laboratory 
University of Oxford
South Parks Road                        
Oxford OX1 3QR, UK                      
;
_publ_contact_author_name 'Dilworth, Jonathan R.'
_publ_section_title
;
 Functionalized Thiosemicarbazone Clusters of Copper(I) and Silver(I)
;
_journal_name_full 'Inorganic Chemistry'
_journal_page_first 4121
_journal_page_last 4123
_journal_paper_doi 10.1021/ic035451+
_journal_volume 43
_journal_year 2004
_chemical_compound_source
;
synthesis as described
;
_chemical_formula_moiety ' C48 H48 Cu4 Fe4 N12 S4, 3(C4 H10 O), C3 H7 N O '
_chemical_formula_sum 'C63 H85 Cu4 Fe4 N13 O4 S4'
_chemical_formula_weight 1694.25
_chemical_name_systematic
;                                                             
?                                                             
;
_space_group_IT_number 14
_symmetry_cell_setting monoclinic
_symmetry_space_group_name_Hall '-P 2yn'
_symmetry_space_group_name_H-M 'P 1 21/n 1'
_atom_sites_solution_hydrogens geom
_atom_sites_solution_primary direct
_atom_sites_solution_secondary difmap
_cell_angle_alpha 90
_cell_angle_beta 94.4412(3)
_cell_angle_gamma 90
_cell_formula_units_Z 4
_cell_length_a 12.4351(2)
_cell_length_b 12.3172(2)
_cell_length_c 46.2731(3)
_cell_measurement_reflns_used 68643
_cell_measurement_temperature 150
_cell_measurement_theta_max 28
_cell_measurement_theta_min 5
_cell_volume 7066.17(17)
_computing_cell_refinement
;                                                             
KappaCCD software 'DENZO' (Otwinowski & Minor, 1996)          
;
_computing_data_collection
;                                                             
KappaCCD software 'Collect' (Nonius, 2000)                    
;
_computing_data_reduction
;                                                             
KappaCCD software 'DENZO' (Otwinowski & Minor, 1996)          
;
_computing_publication_material
;                                                             
CRYSTALS (Watkin et al, 2001)                                 
;
_computing_structure_refinement
;                                                             
CRYSTALS (Watkin et al, 2001)                                 
;
_computing_structure_solution 'SIR92 (Giacovazzo et al, 1992)'
_diffrn_ambient_temperature 150
_diffrn_measured_fraction_theta_full 0.994
_diffrn_measured_fraction_theta_max 0.994
_diffrn_measurement_device_type
;                                                             
Nonius KappaCCD                                               
;
_diffrn_measurement_method \w
_diffrn_radiation_monochromator graphite
_diffrn_radiation_type 'Mo K\a'
_diffrn_radiation_wavelength 0.71073
_diffrn_reflns_av_R_equivalents 0.056
_diffrn_reflns_limit_h_max 16
_diffrn_reflns_limit_h_min -16
_diffrn_reflns_limit_k_max 16
_diffrn_reflns_limit_k_min -16
_diffrn_reflns_limit_l_max 59
_diffrn_reflns_limit_l_min -59
_diffrn_reflns_number 68643
_diffrn_reflns_theta_full 27.44
_diffrn_reflns_theta_max 27.44
_diffrn_reflns_theta_min 5.11
_diffrn_standards_decay_% 0.00
_diffrn_standards_interval_count 0
_diffrn_standards_interval_time 0
_diffrn_standards_number 0
_exptl_absorpt_coefficient_mu 2.149
_exptl_absorpt_correction_T_max 0.62
_exptl_absorpt_correction_T_min 0.57
_exptl_absorpt_correction_type multi-scan
_exptl_absorpt_process_details
;
  Denzo/Scalepack (Otwinowski & Minor, 1996)
;
_exptl_crystal_colour ' orange-brown '
_exptl_crystal_density_diffrn 1.592
_exptl_crystal_description ' block '
_exptl_crystal_F_000 3490.924
_exptl_crystal_size_max 0.26
_exptl_crystal_size_mid 0.22
_exptl_crystal_size_min 0.22
_refine_diff_density_max 0.61
_refine_diff_density_min -0.44
_refine_ls_extinction_method none
_refine_ls_goodness_of_fit_ref 1.0430
_refine_ls_hydrogen_treatment mixed
_refine_ls_matrix_type full
_refine_ls_number_parameters 857
_refine_ls_number_reflns 10001
_refine_ls_R_factor_gt 0.0337
_refine_ls_shift/su_max 0.022200
_refine_ls_structure_factor_coef F
_refine_ls_weighting_details
;
Chebychev polynomial with 3 parameters, Carruthers & Watkin , 1979,
0.497    0.131    0.271   
;
_refine_ls_weighting_scheme calc
_refine_ls_wR_factor_ref 0.0389
_reflns_limit_h_max 16
_reflns_limit_h_min -16
_reflns_limit_k_max 16
_reflns_limit_k_min 0
_reflns_limit_l_max 59
_reflns_limit_l_min 0
_reflns_number_gt 10001
_reflns_number_total 15934
_reflns_threshold_expression >3.00\s(I)
_cod_data_source_file ic0354512Bsi20031218_101248_1.cif
_cod_data_source_block Compound_6
_cod_original_sg_symbol_H-M 'P 1 21/n 1 '
_cod_original_formula_sum ' C63 H85 Cu4 Fe4 N13 O4 S4 '
_cod_database_code 4327378

loop_
_symmetry_equiv_pos_as_xyz
x,y,z
-x,-y,-z
-x+1/2,y+1/2,-z+1/2
x+1/2,-y+1/2,z+1/2

loop_
_atom_site_label
_atom_site_fract_x
_atom_site_fract_y
_atom_site_fract_z
_atom_site_U_iso_or_equiv
_atom_site_occupancy
_atom_site_adp_type
_atom_site_disorder_group
Cu1 -0.10969(3) 0.32360(3) 0.638624(9) 0.0254 1.0000 Uani .
Cu2 0.06328(3) 0.38669(3) 0.613164(9) 0.0239 1.0000 Uani .
Cu3 0.10320(3) 0.32155(3) 0.666450(8) 0.0239 1.0000 Uani .
Cu4 0.03125(3) 0.16953(3) 0.631089(9) 0.0252 1.0000 Uani .
S1 -0.09931(7) 0.34479(7) 0.590148(18) 0.0261 1.0000 Uani .
C1 -0.0818(3) 0.2144(3) 0.57529(7) 0.0269 1.0000 Uani .
N1 -0.0350(2) 0.1381(2) 0.59127(6) 0.0274 1.0000 Uani .
N2 -0.0348(2) 0.0373(2) 0.57679(6) 0.0292 1.0000 Uani .
C2 -0.0030(3) -0.0421(3) 0.59303(7) 0.0273 1.0000 Uani .
C3 -0.0008(3) -0.1521(3) 0.58194(8) 0.0272 1.0000 Uani .
C4 0.0350(3) -0.2461(3) 0.59821(8) 0.0331 1.0000 Uani .
C5 0.0142(3) -0.3389(3) 0.58047(9) 0.0355 1.0000 Uani .
C6 -0.0335(3) -0.3035(3) 0.55325(9) 0.0373 1.0000 Uani .
C7 -0.0439(3) -0.1883(3) 0.55393(8) 0.0310 1.0000 Uani .
Fe1 -0.12538(4) -0.25750(4) 0.585995(11) 0.0282 1.0000 Uani .
C8 -0.2361(3) -0.1837(4) 0.6097(1) 0.0471 1.0000 Uani .
C9 -0.2016(4) -0.2798(5) 0.6231(1) 0.0554 1.0000 Uani .
C10 -0.2249(4) -0.3654(4) 0.60415(13) 0.0598 1.0000 Uani .
C11 -0.2754(4) -0.3223(5) 0.57812(12) 0.0626 1.0000 Uani .
C12 -0.2819(3) -0.2070(4) 0.58165(11) 0.0529 1.0000 Uani .
N3 -0.1223(3) 0.2014(3) 0.54775(7) 0.0408 1.0000 Uani .
S2 0.07944(7) 0.49900(7) 0.652669(18) 0.0260 1.0000 Uani .
C13 -0.0436(3) 0.5223(3) 0.66798(7) 0.0268 1.0000 Uani .
N4 -0.1259(2) 0.4568(2) 0.66243(6) 0.0261 1.0000 Uani .
N5 -0.2153(2) 0.4866(3) 0.67756(6) 0.0326 1.0000 Uani .
C14 -0.2982(3) 0.4262(3) 0.67198(9) 0.0357 1.0000 Uani .
C15 -0.3981(3) 0.4466(4) 0.6859(1) 0.0490 1.0000 Uani .
C16 -0.4957(4) 0.3849(4) 0.68109(15) 0.0727 1.0000 Uani .
C17 -0.5745(4) 0.4356(7) 0.69764(16) 0.0882 1.0000 Uani .
C18 -0.5268(5) 0.5249(9) 0.71230(11) 0.0982 1.0000 Uani .
C19 -0.4186(4) 0.5338(6) 0.7050(1) 0.0741 1.0000 Uani .
Fe2 -0.52080(4) 0.54115(5) 0.668899(12) 0.0342 1.0000 Uani .
C20 -0.4850(4) 0.5893(5) 0.6284(1) 0.0538 1.0000 Uani .
C21 -0.5901(4) 0.5463(5) 0.62736(11) 0.0620 1.0000 Uani .
C22 -0.6508(4) 0.6090(5) 0.64581(12) 0.0594 1.0000 Uani .
C23 -0.5841(4) 0.6894(4) 0.65816(15) 0.0708 1.0000 Uani .
C24 -0.4821(4) 0.6770(4) 0.64706(14) 0.0631 1.0000 Uani .
N6 -0.0470(3) 0.6085(3) 0.68561(8) 0.0416 1.0000 Uani .
S3 0.20731(7) 0.20245(7) 0.644839(18) 0.0252 1.0000 Uani .
C25 0.2578(3) 0.2605(3) 0.61395(7) 0.0249 1.0000 Uani .
N7 0.2041(2) 0.3380(2) 0.59948(6) 0.0251 1.0000 Uani .
N8 0.2539(2) 0.3685(2) 0.57468(6) 0.0277 1.0000 Uani .
C26 0.1981(3) 0.4309(3) 0.55726(7) 0.0263 1.0000 Uani .
C27 0.2379(3) 0.4634(3) 0.52971(7) 0.0269 1.0000 Uani .
C28 0.1772(3) 0.5201(3) 0.50687(8) 0.0310 1.0000 Uani .
C29 0.2450(3) 0.5345(3) 0.48368(7) 0.0319 1.0000 Uani .
C30 0.3477(3) 0.4877(3) 0.49216(8) 0.0341 1.0000 Uani .
C31 0.3435(3) 0.4443(3) 0.52057(8) 0.0299 1.0000 Uani .
Fe3 0.31097(4) 0.60653(4) 0.52114(1) 0.0271 1.0000 Uani .
C32 0.3168(4) 0.6941(3) 0.55893(9) 0.0476 1.0000 Uani .
C33 0.2598(4) 0.7523(3) 0.53652(11) 0.0482 1.0000 Uani .
C34 0.3288(4) 0.7696(3) 0.5142(1) 0.0463 1.0000 Uani .
C35 0.4307(3) 0.7206(3) 0.5231(1) 0.0454 1.0000 Uani .
C36 0.4233(4) 0.6741(3) 0.5507(1) 0.0460 1.0000 Uani .
N9 0.3523(3) 0.2213(3) 0.60644(8) 0.0340 1.0000 Uani .
S4 -0.10132(7) 0.15905(7) 0.662548(18) 0.0269 1.0000 Uani .
C37 -0.0544(3) 0.2036(3) 0.69734(7) 0.0275 1.0000 Uani .
N10 0.0275(2) 0.2715(2) 0.70054(6) 0.0266 1.0000 Uani .
N11 0.0465(2) 0.3115(3) 0.72900(6) 0.0301 1.0000 Uani .
C38 0.1210(3) 0.3833(3) 0.73144(7) 0.0279 1.0000 Uani .
C39 0.1491(3) 0.4437(3) 0.75788(7) 0.0295 1.0000 Uani .
C40 0.2233(3) 0.5315(3) 0.75972(8) 0.0343 1.0000 Uani .
C41 0.2301(3) 0.5723(3) 0.78863(9) 0.0379 1.0000 Uani .
C42 0.1609(3) 0.5097(4) 0.80462(8) 0.0395 1.0000 Uani .
C43 0.1102(3) 0.4299(3) 0.78591(8) 0.0354 1.0000 Uani .
Fe4 0.27450(4) 0.41203(4) 0.788156(11) 0.0286 1.0000 Uani .
C44 0.3654(3) 0.2883(3) 0.77374(9) 0.0420 1.0000 Uani .
C45 0.4321(3) 0.3778(4) 0.7819(1) 0.0463 1.0000 Uani .
C46 0.4205(3) 0.4004(4) 0.8118(1) 0.0460 1.0000 Uani .
C47 0.3457(4) 0.3235(4) 0.82170(9) 0.0442 1.0000 Uani .
C48 0.3126(3) 0.2548(3) 0.7980(1) 0.0435 1.0000 Uani .
N12 -0.1074(3) 0.1675(3) 0.71962(8) 0.0466 1.0000 Uani .
O1 0.5294(3) 0.1984(3) 0.56282(8) 0.0706 1.0000 Uani .
C49 0.5606(7) 0.0932(7) 0.5554(2) 0.1147 1.0000 Uani .
C50 0.4851(9) 0.0230(9) 0.5445(3) 0.1564 1.0000 Uani .
C51 0.6093(5) 0.2662(5) 0.57139(19) 0.0979 1.0000 Uani .
C52 0.5816(5) 0.3690(5) 0.58205(15) 0.0792 1.0000 Uani .
O2 0.4382(2) 0.0094(2) 0.62455(6) 0.0397 1.0000 Uani .
C53 0.5383(4) -0.0132(4) 0.64014(11) 0.0549 1.0000 Uani .
C54 0.5902(5) 0.0906(6) 0.64878(16) 0.0867 1.0000 Uani .
C55 0.3815(5) -0.0849(4) 0.61383(16) 0.0791 1.0000 Uani .
C56 0.2764(5) -0.0547(5) 0.59961(17) 0.0897 1.0000 Uani .
O3 -0.3035(3) 0.0185(3) 0.72104(7) 0.0556 1.0000 Uani .
C57 -0.3607(4) 0.0644(5) 0.74249(11) 0.0593 1.0000 Uani .
C58 -0.4036(5) 0.1715(5) 0.73365(14) 0.0756 1.0000 Uani .
C59 -0.2679(5) -0.0886(4) 0.72693(15) 0.0751 1.0000 Uani .
C60 -0.2353(6) -0.1383(5) 0.70011(17) 0.0966 1.0000 Uani .
O4 -0.2181(6) 0.0158(6) 0.51849(14) 0.073(2) 0.574(6) Uiso 1
C61 -0.1806(6) -0.0176(5) 0.49655(15) 0.0466(19) 0.574(6) Uiso 1
N13 -0.2027(5) -0.1139(5) 0.48510(12) 0.0364(16) 0.574(6) Uiso 1
C62 -0.1515(8) -0.1513(8) 0.45983(19) 0.066(3) 0.574(6) Uiso 1
C63 -0.2762(7) -0.1884(7) 0.49750(18) 0.056(2) 0.574(6) Uiso 1
O5 -0.0876(6) 0.0652(6) 0.50075(17) 0.058(2) 0.426(6) Uiso 2
C64 -0.1036(7) -0.0109(7) 0.48436(19) 0.045(3) 0.426(6) Uiso 2
N14 -0.1825(8) -0.0822(8) 0.4857(2) 0.055(3) 0.426(6) Uiso 2
C65 -0.1919(11) -0.175(1) 0.4666(3) 0.067(4) 0.426(6) Uiso 2
C66 -0.2605(9) -0.068(1) 0.5072(3) 0.067(4) 0.426(6) Uiso 2
H1 -0.119(3) 0.149(3) 0.5400(8) 0.02(1) 1.0000 Uiso .
H2 -0.148(4) 0.261(4) 0.5380(11) 0.058(14) 1.0000 Uiso .
H3 -0.098(5) 0.622(5) 0.6940(12) 0.064(17) 1.0000 Uiso .
H4 0.007(4) 0.644(4) 0.688(1) 0.041(13) 1.0000 Uiso .
H5 0.373(4) 0.243(4) 0.5902(11) 0.048(13) 1.0000 Uiso .
H6 0.376(3) 0.167(3) 0.6141(9) 0.029(11) 1.0000 Uiso .
H7 -0.084(4) 0.192(4) 0.7370(12) 0.058(15) 1.0000 Uiso .
H8 -0.159(4) 0.132(4) 0.7171(9) 0.033(12) 1.0000 Uiso .
H21 0.0209 -0.0282 0.6138 0.0327 1.0000 Uiso .
H41 0.0688 -0.2463 0.6185 0.0398 1.0000 Uiso .
H51 0.0303 -0.4158 0.5862 0.0430 1.0000 Uiso .
H61 -0.0561 -0.3513 0.5364 0.0456 1.0000 Uiso .
H71 -0.0754 -0.1413 0.5378 0.0373 1.0000 Uiso .
H81 -0.2294 -0.1098 0.6186 0.0576 1.0000 Uiso .
H91 -0.1659 -0.2863 0.6432 0.0673 1.0000 Uiso .
H101 -0.2088 -0.4437 0.6081 0.0730 1.0000 Uiso .
H111 -0.3017 -0.3646 0.5605 0.0757 1.0000 Uiso .
H121 -0.3129 -0.1535 0.5670 0.0637 1.0000 Uiso .
H141 -0.2947 0.3647 0.6580 0.0429 1.0000 Uiso .
H161 -0.5066 0.3190 0.6686 0.0882 1.0000 Uiso .
H171 -0.6508 0.4113 0.6986 0.1072 1.0000 Uiso .
H181 -0.5630 0.5743 0.7257 0.1187 1.0000 Uiso .
H191 -0.3659 0.5911 0.7119 0.0890 1.0000 Uiso .
H201 -0.4239 0.5615 0.6177 0.0648 1.0000 Uiso .
H211 -0.6171 0.4824 0.6156 0.0735 1.0000 Uiso .
H221 -0.7283 0.5975 0.6493 0.0712 1.0000 Uiso .
H231 -0.6045 0.7457 0.6723 0.0863 1.0000 Uiso .
H241 -0.4179 0.7244 0.6519 0.0766 1.0000 Uiso .
H261 0.1264 0.4578 0.5626 0.0317 1.0000 Uiso .
H281 0.1008 0.5452 0.5071 0.0370 1.0000 Uiso .
H291 0.2241 0.5709 0.4648 0.0382 1.0000 Uiso .
H301 0.4114 0.4859 0.4802 0.0411 1.0000 Uiso .
H311 0.4040 0.4068 0.5321 0.0359 1.0000 Uiso .
H321 0.2876 0.6708 0.5775 0.0568 1.0000 Uiso .
H331 0.1832 0.7771 0.5364 0.0574 1.0000 Uiso .
H341 0.3101 0.8088 0.4956 0.0545 1.0000 Uiso .
H351 0.4958 0.7197 0.5117 0.0543 1.0000 Uiso .
H361 0.4818 0.6344 0.5624 0.0539 1.0000 Uiso .
H381 0.1621 0.3986 0.7142 0.0332 1.0000 Uiso .
H401 0.2638 0.5600 0.7435 0.0408 1.0000 Uiso .
H411 0.2760 0.6343 0.7962 0.0450 1.0000 Uiso .
H421 0.1493 0.5197 0.8256 0.0470 1.0000 Uiso .
H431 0.0569 0.3742 0.7914 0.0423 1.0000 Uiso .
H441 0.3572 0.2545 0.7540 0.0500 1.0000 Uiso .
H451 0.4792 0.4182 0.7691 0.0556 1.0000 Uiso .
H461 0.4579 0.4592 0.8236 0.0538 1.0000 Uiso .
H471 0.3211 0.3188 0.8417 0.0525 1.0000 Uiso .
H481 0.2606 0.1931 0.7985 0.0518 1.0000 Uiso .
H491 0.5962 0.0595 0.5733 0.1416 1.0000 Uiso .
H492 0.6145 0.1011 0.5405 0.1416 1.0000 Uiso .
H501 0.5199 -0.0479 0.5403 0.1853 1.0000 Uiso .
H502 0.4305 0.0115 0.5590 0.1853 1.0000 Uiso .
H503 0.4487 0.0531 0.5263 0.1853 1.0000 Uiso .
H511 0.6550 0.2290 0.5871 0.1196 1.0000 Uiso .
H512 0.6527 0.2788 0.5544 0.1196 1.0000 Uiso .
H521 0.6488 0.4110 0.5876 0.0950 1.0000 Uiso .
H522 0.5394 0.3594 0.5994 0.0950 1.0000 Uiso .
H523 0.5370 0.4093 0.5667 0.0950 1.0000 Uiso .
H531 0.5260 -0.0570 0.6578 0.0653 1.0000 Uiso .
H532 0.5856 -0.0548 0.6276 0.0653 1.0000 Uiso .
H541 0.6611 0.0760 0.6598 0.1014 1.0000 Uiso .
H542 0.5426 0.1320 0.6613 0.1014 1.0000 Uiso .
H543 0.6022 0.1341 0.6311 0.1014 1.0000 Uiso .
H551 0.3704 -0.1350 0.6304 0.0942 1.0000 Uiso .
H552 0.4249 -0.1226 0.5995 0.0942 1.0000 Uiso .
H561 0.2377 -0.1215 0.5922 0.1069 1.0000 Uiso .
H562 0.2326 -0.0172 0.6139 0.1069 1.0000 Uiso .
H563 0.2871 -0.0048 0.5830 0.1069 1.0000 Uiso .
H571 -0.3117 0.0726 0.7605 0.0717 1.0000 Uiso .
H572 -0.4221 0.0155 0.7464 0.0717 1.0000 Uiso .
H581 -0.4444 0.2026 0.7495 0.0909 1.0000 Uiso .
H582 -0.3426 0.2210 0.7298 0.0909 1.0000 Uiso .
H583 -0.4530 0.1639 0.7157 0.0909 1.0000 Uiso .
H591 -0.2050 -0.0873 0.7418 0.0905 1.0000 Uiso .
H592 -0.3278 -0.1319 0.7345 0.0905 1.0000 Uiso .
H601 -0.2100 -0.2142 0.7042 0.1129 1.0000 Uiso .
H602 -0.1754 -0.0950 0.6926 0.1129 1.0000 Uiso .
H603 -0.2982 -0.1395 0.6853 0.1129 1.0000 Uiso .
H611 -0.1302 0.0308 0.4867 0.0559 0.574 Uiso 1
H621 -0.1028 -0.0933 0.4532 0.0791 0.574 Uiso 1
H622 -0.1084 -0.2181 0.4649 0.0791 0.574 Uiso 1
H623 -0.2081 -0.1684 0.4439 0.0791 0.574 Uiso 1
H631 -0.3063 -0.1540 0.5147 0.0666 0.574 Uiso 1
H632 -0.2367 -0.2563 0.5037 0.0666 0.574 Uiso 1
H633 -0.3364 -0.2066 0.4827 0.0666 0.574 Uiso 1
H641 -0.0534 -0.0204 0.4687 0.0541 0.426 Uiso 2
H651 -0.1327 -0.1736 0.4531 0.0804 0.426 Uiso 2
H652 -0.1861 -0.2436 0.4783 0.0804 0.426 Uiso 2
H653 -0.2633 -0.1735 0.4550 0.0804 0.426 Uiso 2
H661 -0.2431 -0.0004 0.5186 0.0805 0.426 Uiso 2
H662 -0.2574 -0.1319 0.5206 0.0805 0.426 Uiso 2
H663 -0.3346 -0.0618 0.4973 0.0805 0.426 Uiso 2

loop_
_atom_site_aniso_label
_atom_site_aniso_U_11
_atom_site_aniso_U_22
_atom_site_aniso_U_33
_atom_site_aniso_U_23
_atom_site_aniso_U_13
_atom_site_aniso_U_12
Cu1 0.02392(19) 0.0244(2) 0.0274(2) -0.00231(17) -0.00048(15) 0.00019(16)
Cu2 0.02499(19) 0.02182(19) 0.0251(2) 0.00207(16) 0.00250(15) 0.00250(16)
Cu3 0.02329(19) 0.0259(2) 0.02236(19) -0.00058(16) 0.00036(15) -0.00053(16)
Cu4 0.0299(2) 0.0210(2) 0.02412(19) 0.00024(16) -0.00104(15) 0.00017(16)
S1 0.0300(4) 0.0215(4) 0.0258(4) -0.0013(3) -0.0037(3) 0.0028(3)
C1 0.0268(16) 0.0270(17) 0.0264(16) -0.0026(14) -0.0000(13) 0.0013(13)
N1 0.0358(15) 0.0192(13) 0.0265(14) -0.0029(11) -0.0018(12) 0.0006(12)
N2 0.0341(15) 0.0234(14) 0.0302(15) -0.0034(12) 0.0017(12) 0.0010(12)
C2 0.0290(17) 0.0238(17) 0.0289(17) -0.0027(14) -0.0000(14) 0.0007(14)
C3 0.0245(16) 0.0246(17) 0.0329(18) 0.0005(14) 0.0044(13) 0.0010(13)
C4 0.0311(18) 0.0274(18) 0.041(2) 0.0040(16) 0.0029(15) 0.0030(15)
C5 0.039(2) 0.0202(18) 0.048(2) 0.0027(16) 0.0099(17) 0.0079(15)
C6 0.042(2) 0.0302(19) 0.042(2) -0.0105(16) 0.0163(17) -0.0035(16)
C7 0.0355(18) 0.0270(18) 0.0308(18) -0.0004(15) 0.0048(15) -0.0005(15)
Fe1 0.0286(2) 0.0226(2) 0.0339(3) -0.0008(2) 0.0050(2) 0.0006(2)
C8 0.043(2) 0.048(2) 0.054(3) -0.008(2) 0.0200(19) 0.0062(19)
C9 0.049(3) 0.070(3) 0.049(3) 0.015(2) 0.017(2) 0.008(2)
C10 0.047(3) 0.047(3) 0.088(4) 0.020(3) 0.026(3) -0.004(2)
C11 0.035(2) 0.079(4) 0.075(3) -0.034(3) 0.015(2) -0.023(2)
C12 0.033(2) 0.070(3) 0.057(3) 0.015(2) 0.0076(19) 0.013(2)
N3 0.058(2) 0.0306(18) 0.0313(17) -0.0103(16) -0.0111(15) 0.0129(16)
S2 0.0246(4) 0.0241(4) 0.0292(4) -0.0032(3) 0.0021(3) -0.0019(3)
C13 0.0275(17) 0.0281(17) 0.0246(16) -0.0021(13) 0.0008(13) 0.0040(14)
N4 0.0215(13) 0.0300(15) 0.0268(14) -0.0020(12) 0.0027(11) 0.0044(11)
N5 0.0257(15) 0.0464(19) 0.0260(15) -0.0024(13) 0.0036(12) 0.0092(13)
C14 0.0283(18) 0.037(2) 0.042(2) 0.0076(17) 0.0031(16) 0.0066(15)
C15 0.030(2) 0.070(3) 0.048(2) 0.025(2) 0.0067(18) 0.008(2)
C16 0.036(2) 0.059(3) 0.126(5) 0.049(3) 0.022(3) 0.003(2)
C17 0.038(3) 0.132(6) 0.098(5) 0.071(5) 0.026(3) 0.014(3)
C18 0.041(3) 0.219(9) 0.037(3) 0.004(4) 0.016(2) 0.028(4)
C19 0.033(2) 0.154(6) 0.035(2) -0.019(3) 0.0039(19) 0.021(3)
Fe2 0.0229(2) 0.0411(3) 0.0391(3) -0.0038(2) 0.0063(2) -0.0018(2)
C20 0.037(2) 0.078(4) 0.047(2) 0.017(2) 0.0056(19) 0.003(2)
C21 0.059(3) 0.082(4) 0.042(3) 0.003(3) -0.010(2) -0.010(3)
C22 0.033(2) 0.073(3) 0.072(3) 0.018(3) 0.003(2) 0.009(2)
C23 0.054(3) 0.045(3) 0.117(5) -0.001(3) 0.027(3) 0.009(2)
C24 0.045(3) 0.048(3) 0.098(4) 0.017(3) 0.019(3) -0.002(2)
N6 0.0355(19) 0.043(2) 0.047(2) -0.0239(17) 0.0070(16) -0.0012(17)
S3 0.0271(4) 0.0241(4) 0.0244(4) 0.0041(3) 0.0020(3) 0.0039(3)
C25 0.0240(15) 0.0246(16) 0.0263(16) -0.0015(13) 0.0031(12) 0.0029(13)
N7 0.0282(14) 0.0248(14) 0.0230(13) 0.0034(11) 0.0053(11) 0.0022(11)
N8 0.0322(15) 0.0254(14) 0.0266(14) 0.0031(12) 0.0090(12) 0.0000(12)
C26 0.0321(17) 0.0187(15) 0.0285(17) 0.0005(13) 0.0049(14) 0.0008(13)
C27 0.0333(18) 0.0227(16) 0.0250(16) 0.0027(13) 0.0044(13) 0.0016(14)
C28 0.0343(18) 0.0269(18) 0.0312(18) -0.0019(14) -0.0017(14) -0.0048(15)
C29 0.040(2) 0.0329(19) 0.0227(16) -0.0003(14) 0.0002(14) -0.0014(16)
C30 0.042(2) 0.0326(19) 0.0277(17) -0.0021(15) 0.0048(15) 0.0001(16)
C31 0.0339(18) 0.0275(18) 0.0283(17) -0.0031(14) 0.0034(14) 0.0037(14)
Fe3 0.0313(2) 0.0238(2) 0.0261(2) 0.0019(2) 0.00053(19) -0.0008(2)
C32 0.066(3) 0.034(2) 0.042(2) -0.0143(18) -0.000(2) -0.004(2)
C33 0.048(2) 0.026(2) 0.069(3) -0.014(2) -0.002(2) -0.0016(18)
C34 0.053(3) 0.0218(19) 0.061(3) 0.0071(18) -0.014(2) -0.0066(17)
C35 0.041(2) 0.037(2) 0.058(3) 0.000(2) 0.0001(19) -0.0114(18)
C36 0.047(2) 0.037(2) 0.050(2) -0.0042(19) -0.0158(19) -0.0017(19)
N9 0.0317(16) 0.0344(18) 0.0369(18) 0.0085(15) 0.0098(14) 0.0114(14)
S4 0.0277(4) 0.0249(4) 0.0278(4) 0.0008(3) 0.0012(3) -0.0051(3)
C37 0.0270(17) 0.0292(18) 0.0265(17) 0.0049(14) 0.0033(13) 0.0011(14)
N10 0.0256(14) 0.0321(15) 0.0219(13) 0.0010(12) 0.0018(11) -0.0009(12)
N11 0.0309(15) 0.0392(17) 0.0195(13) -0.0030(12) -0.0024(11) 0.0037(13)
C38 0.0253(16) 0.040(2) 0.0179(15) -0.0059(14) -0.0028(12) 0.0044(15)
C39 0.0227(16) 0.038(2) 0.0269(17) -0.0025(15) -0.0037(13) 0.0066(14)
C40 0.038(2) 0.0330(19) 0.0314(19) -0.0002(15) -0.0032(15) 0.0062(16)
C41 0.042(2) 0.035(2) 0.036(2) -0.0080(17) -0.0046(16) 0.0056(17)
C42 0.043(2) 0.048(2) 0.0268(18) -0.0127(17) -0.0034(16) 0.0113(18)
C43 0.0296(18) 0.048(2) 0.0283(18) -0.0035(16) -0.0008(14) 0.0026(16)
Fe4 0.0282(2) 0.0321(3) 0.0245(2) -0.0026(2) -0.00337(19) 0.0005(2)
C44 0.034(2) 0.044(2) 0.047(2) -0.0062(19) -0.0021(17) 0.0109(17)
C45 0.0296(19) 0.056(3) 0.054(3) 0.013(2) 0.0044(18) 0.0028(19)
C46 0.036(2) 0.044(2) 0.054(3) 0.000(2) -0.0192(18) -0.0017(18)
C47 0.048(2) 0.049(2) 0.035(2) 0.0056(19) -0.0058(17) 0.008(2)
C48 0.038(2) 0.035(2) 0.057(3) 0.0053(19) -0.0022(19) 0.0019(17)
N12 0.051(2) 0.059(2) 0.0307(18) -0.0024(17) 0.0101(16) -0.022(2)
O1 0.078(3) 0.067(2) 0.069(2) -0.0098(19) 0.015(2) -0.016(2)
C49 0.119(6) 0.086(5) 0.149(7) -0.038(5) 0.073(6) -0.016(5)
C50 0.122(8) 0.110(7) 0.231(13) -0.070(8) -0.023(8) 0.000(6)
C51 0.066(4) 0.068(4) 0.165(7) -0.036(4) 0.043(4) -0.012(3)
C52 0.068(4) 0.068(4) 0.101(5) -0.004(3) 0.006(3) -0.007(3)
O2 0.0324(13) 0.0322(14) 0.0530(17) -0.0019(13) -0.0053(12) 0.0080(11)
C53 0.040(2) 0.058(3) 0.065(3) 0.010(2) -0.004(2) 0.012(2)
C54 0.048(3) 0.087(4) 0.119(5) 0.008(4) -0.037(3) -0.004(3)
C55 0.062(3) 0.038(3) 0.136(6) -0.031(3) -0.005(3) 0.002(2)
C56 0.047(3) 0.076(4) 0.144(6) -0.064(4) -0.005(3) -0.002(3)
O3 0.062(2) 0.0426(17) 0.065(2) 0.0033(15) 0.0272(17) 0.0024(15)
C57 0.042(2) 0.078(4) 0.060(3) 0.005(3) 0.013(2) -0.005(2)
C58 0.070(4) 0.072(4) 0.085(4) -0.020(3) 0.009(3) 0.020(3)
C59 0.081(4) 0.046(3) 0.099(5) 0.010(3) 0.013(3) 0.008(3)
C60 0.087(5) 0.068(4) 0.127(6) -0.035(4) -0.041(4) 0.037(3)

loop_
_atom_type_symbol
_atom_type_scat_dispersion_real
_atom_type_scat_dispersion_imag
_atom_type_scat_Cromer_Mann_a1
_atom_type_scat_Cromer_Mann_b1
_atom_type_scat_Cromer_Mann_a2
_atom_type_scat_Cromer_Mann_b2
_atom_type_scat_Cromer_Mann_a3
_atom_type_scat_Cromer_Mann_b3
_atom_type_scat_Cromer_Mann_a4
_atom_type_scat_Cromer_Mann_b4
_atom_type_scat_Cromer_Mann_c
_atom_type_scat_source
'C   ' 0.0020 0.0020 2.3100 20.8439 1.0200 10.2075 1.5886 0.5687 0.8650 51.6512 0.2156 International_Tables_Vol_IV_Table_2.2B
'H   ' 0.0000 0.0000 0.4930 10.5109 0.3229 26.1257 0.1402 3.1424 0.0408 57.7997 0.0030 International_Tables_Vol_IV_Table_2.2B
'Cu  ' 0.2630 1.2660 13.3380 3.5828 7.1676 0.2470 5.6158 11.3966 1.6735 64.8126 1.1910 International_Tables_Vol_IV_Table_2.2B
'Fe  ' 0.3010 0.8450 11.7695 4.7611 7.3573 0.3072 3.5222 15.3535 2.3045 76.8805 1.0369 International_Tables_Vol_IV_Table_2.2B
'N   ' 0.0040 0.0030 12.2126 0.0057 3.1322 9.8933 2.0125 28.9975 1.1663 0.5826 -11.5290 International_Tables_Vol_IV_Table_2.2B
'O   ' 0.0080 0.0060 3.0485 13.2771 2.2868 5.7011 1.5463 0.3239 0.8670 32.9089 0.2508 International_Tables_Vol_IV_Table_2.2B
'S   ' 0.1100 0.1240 6.9053 1.4679 5.2034 22.2151 1.4379 0.2536 1.5863 56.1720 0.8669 International_Tables_Vol_IV_Table_2.2B

loop_
_geom_angle_atom_site_label_1
_geom_angle_atom_site_label_2
_geom_angle_atom_site_label_3
_geom_angle
_geom_angle_publ_flag
S1 Cu1 N4 117.81(9) yes
S1 Cu1 S4 124.79(3) yes
N4 Cu1 S4 117.39(9) yes
S1 Cu2 S2 122.14(3) yes
S1 Cu2 N7 123.57(8) yes
S2 Cu2 N7 114.17(8) yes
S2 Cu3 S3 124.53(3) yes
S2 Cu3 N10 117.14(9) yes
S3 Cu3 N10 118.32(9) yes
N1 Cu4 S3 127.84(9) yes
N1 Cu4 S4 108.09(9) yes
S3 Cu4 S4 124.01(3) yes
Cu1 S1 Cu2 71.31(3) yes
Cu1 S1 C1 107.33(12) yes
Cu2 S1 C1 104.88(11) yes
S1 C1 N1 119.8(3) yes
S1 C1 N3 115.4(3) yes
N1 C1 N3 124.8(3) yes
Cu4 N1 C1 121.1(2) yes
Cu4 N1 N2 126.4(2) yes
C1 N1 N2 112.4(3) yes
N1 N2 C2 114.0(3) yes
N2 C2 C3 121.4(3) yes
N2 C2 H21 119.3 no
C3 C2 H21 119.3 no
C2 C3 C4 125.7(3) yes
C2 C3 C7 126.5(3) yes
C4 C3 C7 107.6(3) yes
C2 C3 Fe1 121.8(2) yes
C4 C3 Fe1 69.2(2) yes
C7 C3 Fe1 69.7(2) yes
C3 C4 C5 108.2(3) yes
C3 C4 Fe1 69.6(2) yes
C5 C4 Fe1 69.7(2) yes
C3 C4 H41 125.9 no
C5 C4 H41 125.9 no
Fe1 C4 H41 126.3 no
C4 C5 C6 108.1(3) yes
C4 C5 Fe1 69.5(2) yes
C6 C5 Fe1 70.0(2) yes
C4 C5 H51 125.9 no
C6 C5 H51 125.9 no
Fe1 C5 H51 126.1 no
C5 C6 C7 108.6(3) yes
C5 C6 Fe1 69.3(2) yes
C7 C6 Fe1 69.6(2) yes
C5 C6 H61 125.7 no
C7 C6 H61 125.7 no
Fe1 C6 H61 126.9 no
C3 C7 C6 107.6(3) yes
C3 C7 Fe1 69.25(19) yes
C6 C7 Fe1 69.6(2) yes
C3 C7 H71 126.2 no
C6 C7 H71 126.2 no
Fe1 C7 H71 126.5 no
C3 Fe1 C4 41.18(14) yes
C3 Fe1 C5 69.00(14) yes
C4 Fe1 C5 40.78(15) yes
C3 Fe1 C6 68.72(14) yes
C4 Fe1 C6 68.51(16) yes
C5 Fe1 C6 40.66(16) yes
C3 Fe1 C7 41.10(14) yes
C4 Fe1 C7 69.08(15) yes
C5 Fe1 C7 68.87(15) yes
C6 Fe1 C7 40.74(14) yes
C3 Fe1 C8 108.34(16) yes
C4 Fe1 C8 120.52(17) yes
C5 Fe1 C8 154.68(18) yes
C6 Fe1 C8 163.79(19) yes
C7 Fe1 C8 126.68(17) yes
C3 Fe1 C9 124.57(19) yes
C4 Fe1 C9 106.50(18) yes
C5 Fe1 C9 119.61(18) yes
C6 Fe1 C9 155.06(19) yes
C7 Fe1 C9 162.43(19) yes
C3 Fe1 C10 160.2(2) yes
C4 Fe1 C10 122.88(19) yes
C5 Fe1 C10 106.31(18) yes
C6 Fe1 C10 121.0(2) yes
C7 Fe1 C10 156.9(2) yes
C3 Fe1 C11 157.6(2) yes
C4 Fe1 C11 160.3(2) yes
C5 Fe1 C11 124.21(19) yes
C6 Fe1 C11 108.37(18) yes
C7 Fe1 C11 122.1(2) yes
C3 Fe1 C12 121.49(18) yes
C4 Fe1 C12 156.07(19) yes
C5 Fe1 C12 162.5(2) yes
C6 Fe1 C12 126.49(19) yes
C7 Fe1 C12 108.90(17) yes
C8 Fe1 C9 39.78(19) yes
C8 Fe1 C10 67.2(2) yes
C9 Fe1 C10 39.7(2) yes
C8 Fe1 C11 67.88(19) yes
C9 Fe1 C11 67.6(2) yes
C10 Fe1 C11 40.7(2) yes
C8 Fe1 C12 40.34(19) yes
C9 Fe1 C12 67.84(19) yes
C10 Fe1 C12 68.6(2) yes
C11 Fe1 C12 41.2(2) yes
Fe1 C8 C9 70.3(2) yes
Fe1 C8 C12 69.8(2) yes
C9 C8 C12 109.2(4) yes
Fe1 C8 H81 126.1 no
C9 C8 H81 125.4 no
C12 C8 H81 125.4 no
Fe1 C9 C8 69.9(2) yes
Fe1 C9 C10 70.0(3) yes
C8 C9 C10 108.8(4) yes
Fe1 C9 H91 126.1 no
C8 C9 H91 125.6 no
C10 C9 H91 125.6 no
Fe1 C10 C9 70.3(3) yes
Fe1 C10 C11 69.5(3) yes
C9 C10 C11 108.1(4) yes
Fe1 C10 H101 125.8 no
C9 C10 H101 125.9 no
C11 C10 H101 125.9 no
Fe1 C11 C10 69.8(3) yes
Fe1 C11 C12 69.5(3) yes
C10 C11 C12 107.4(4) yes
Fe1 C11 H111 126.0 no
C10 C11 H111 126.3 no
C12 C11 H111 126.3 no
Fe1 C12 C8 69.9(2) yes
Fe1 C12 C11 69.3(3) yes
C8 C12 C11 106.6(4) yes
Fe1 C12 H121 125.7 no
C8 C12 H121 126.7 no
C11 C12 H121 126.7 no
C1 N3 H1 122.(3) yes
C1 N3 H2 118.(3) yes
H1 N3 H2 120.(4) yes
Cu2 S2 Cu3 69.32(3) yes
Cu2 S2 C13 113.27(12) yes
Cu3 S2 C13 98.11(12) yes
S2 C13 N4 120.7(3) yes
S2 C13 N6 116.3(3) yes
N4 C13 N6 123.0(3) yes
Cu1 N4 C13 120.2(2) yes
Cu1 N4 N5 127.3(2) yes
C13 N4 N5 112.1(3) yes
N4 N5 C14 113.7(3) yes
N5 C14 C15 120.5(4) yes
N5 C14 H141 119.7 no
C15 C14 H141 119.7 no
C14 C15 C16 125.2(5) yes
C14 C15 C19 126.9(4) yes
C16 C15 C19 107.8(4) yes
C14 C15 Fe2 124.4(3) yes
C16 C15 Fe2 69.0(3) yes
C19 C15 Fe2 69.0(3) yes
C15 C16 C17 106.9(6) yes
C15 C16 Fe2 69.5(3) yes
C17 C16 Fe2 68.7(3) yes
C15 C16 H161 126.5 no
C17 C16 H161 126.6 no
Fe2 C16 H161 126.8 no
C16 C17 C18 108.7(5) yes
C16 C17 Fe2 69.7(3) yes
C18 C17 Fe2 70.3(4) yes
C16 C17 H171 125.6 no
C18 C17 H171 125.7 no
Fe2 C17 H171 126.0 no
C17 C18 C19 108.6(6) yes
C17 C18 Fe2 69.1(3) yes
C19 C18 Fe2 69.3(3) yes
C17 C18 H181 125.7 no
C19 C18 H181 125.7 no
Fe2 C18 H181 127.5 no
C15 C19 C18 108.0(6) yes
C15 C19 Fe2 69.8(3) yes
C18 C19 Fe2 69.7(3) yes
C15 C19 H191 126.0 no
C18 C19 H191 126.0 no
Fe2 C19 H191 126.1 no
C15 Fe2 C16 41.5(2) yes
C15 Fe2 C17 69.55(19) yes
C16 Fe2 C17 41.6(3) yes
C15 Fe2 C18 69.1(2) yes
C16 Fe2 C18 69.3(4) yes
C17 Fe2 C18 40.6(3) yes
C15 Fe2 C19 41.2(2) yes
C16 Fe2 C19 69.7(3) yes
C17 Fe2 C19 69.2(3) yes
C18 Fe2 C19 41.0(2) yes
C15 Fe2 C20 108.11(18) yes
C16 Fe2 C20 119.4(2) yes
C17 Fe2 C20 154.1(3) yes
C18 Fe2 C20 164.5(3) yes
C19 Fe2 C20 127.0(2) yes
C15 Fe2 C21 129.2(2) yes
C16 Fe2 C21 109.6(3) yes
C17 Fe2 C21 120.3(3) yes
C18 Fe2 C21 152.8(2) yes
C19 Fe2 C21 165.9(2) yes
C15 Fe2 C22 167.7(2) yes
C16 Fe2 C22 129.3(2) yes
C17 Fe2 C22 108.7(2) yes
C18 Fe2 C22 118.0(2) yes
C19 Fe2 C22 150.6(2) yes
C15 Fe2 C23 151.0(2) yes
C16 Fe2 C23 166.0(2) yes
C17 Fe2 C23 126.9(2) yes
C18 Fe2 C23 106.7(3) yes
C19 Fe2 C23 116.7(3) yes
C15 Fe2 C24 117.74(19) yes
C16 Fe2 C24 152.2(2) yes
C17 Fe2 C24 164.8(3) yes
C18 Fe2 C24 127.1(4) yes
C19 Fe2 C24 106.8(3) yes
C20 Fe2 C21 40.23(19) yes
C20 Fe2 C22 67.85(19) yes
C21 Fe2 C22 40.4(2) yes
C20 Fe2 C23 67.9(2) yes
C21 Fe2 C23 67.4(3) yes
C22 Fe2 C23 39.7(2) yes
C20 Fe2 C24 39.6(2) yes
C21 Fe2 C24 66.8(2) yes
C22 Fe2 C24 67.2(2) yes
C23 Fe2 C24 40.7(2) yes
Fe2 C20 C21 69.9(3) yes
Fe2 C20 C24 69.6(3) yes
C21 C20 C24 107.2(4) yes
Fe2 C20 H201 125.7 no
C21 C20 H201 126.4 no
C24 C20 H201 126.4 no
Fe2 C21 C20 69.9(3) yes
Fe2 C21 C22 69.8(3) yes
C20 C21 C22 108.2(5) yes
Fe2 C21 H211 125.9 no
C20 C21 H211 125.9 no
C22 C21 H211 125.9 no
Fe2 C22 C21 69.8(3) yes
Fe2 C22 C23 69.7(3) yes
C21 C22 C23 108.0(4) yes
Fe2 C22 H221 126.1 no
C21 C22 H221 126.0 no
C23 C22 H221 126.0 no
Fe2 C23 C22 70.6(3) yes
Fe2 C23 C24 69.6(3) yes
C22 C23 C24 107.4(5) yes
Fe2 C23 H231 125.1 no
C22 C23 H231 126.3 no
C24 C23 H231 126.3 no
Fe2 C24 C20 70.7(3) yes
Fe2 C24 C23 69.8(3) yes
C20 C24 C23 109.3(5) yes
Fe2 C24 H241 125.7 no
C20 C24 H241 125.4 no
C23 C24 H241 125.4 no
C13 N6 H3 122.(4) yes
C13 N6 H4 117.(3) yes
H3 N6 H4 121.(5) yes
Cu3 S3 Cu4 70.37(3) yes
Cu3 S3 C25 110.59(11) yes
Cu4 S3 C25 104.04(11) yes
S3 C25 N7 120.6(2) yes
S3 C25 N9 116.1(3) yes
N7 C25 N9 123.3(3) yes
Cu2 N7 C25 118.6(2) yes
Cu2 N7 N8 129.4(2) yes
C25 N7 N8 111.9(3) yes
N7 N8 C26 115.2(3) yes
N8 C26 C27 120.7(3) yes
N8 C26 H261 119.6 no
C27 C26 H261 119.6 no
C26 C27 C28 125.7(3) yes
C26 C27 C31 126.5(3) yes
C28 C27 C31 107.8(3) yes
C26 C27 Fe3 126.5(2) yes
C28 C27 Fe3 69.59(19) yes
C31 C27 Fe3 69.6(2) yes
C27 C28 C29 107.9(3) yes
C27 C28 Fe3 69.3(2) yes
C29 C28 Fe3 70.4(2) yes
C27 C28 H281 126.0 no
C29 C28 H281 126.0 no
Fe3 C28 H281 125.9 no
C28 C29 C30 108.1(3) yes
C28 C29 Fe3 68.9(2) yes
C30 C29 Fe3 69.7(2) yes
C28 C29 H291 125.9 no
C30 C29 H291 125.9 no
Fe3 C29 H291 127.0 no
C29 C30 C31 108.0(3) yes
C29 C30 Fe3 69.7(2) yes
C31 C30 Fe3 68.9(2) yes
C29 C30 H301 126.0 no
C31 C30 H301 126.0 no
Fe3 C30 H301 126.9 no
C27 C31 C30 108.1(3) yes
C27 C31 Fe3 69.33(19) yes
C30 C31 Fe3 70.4(2) yes
C27 C31 H311 125.9 no
C30 C31 H311 125.9 no
Fe3 C31 H311 125.9 no
C27 Fe3 C28 41.12(14) yes
C27 Fe3 C29 68.66(14) yes
C28 Fe3 C29 40.66(14) yes
C27 Fe3 C30 68.69(14) yes
C28 Fe3 C30 68.59(15) yes
C29 Fe3 C30 40.57(15) yes
C27 Fe3 C31 41.09(14) yes
C28 Fe3 C31 69.04(15) yes
C29 Fe3 C31 68.50(14) yes
C30 Fe3 C31 40.65(14) yes
C27 Fe3 C32 106.02(16) yes
C28 Fe3 C32 121.61(17) yes
C29 Fe3 C32 158.29(17) yes
C30 Fe3 C32 159.02(17) yes
C31 Fe3 C32 122.18(17) yes
C27 Fe3 C33 122.34(16) yes
C28 Fe3 C33 107.57(16) yes
C29 Fe3 C33 123.71(17) yes
C30 Fe3 C33 159.79(18) yes
C31 Fe3 C33 158.36(18) yes
C27 Fe3 C34 159.14(16) yes
C28 Fe3 C34 123.78(16) yes
C29 Fe3 C34 109.37(16) yes
C30 Fe3 C34 124.24(18) yes
C31 Fe3 C34 159.17(17) yes
C27 Fe3 C35 157.05(16) yes
C28 Fe3 C35 161.00(17) yes
C29 Fe3 C35 125.11(17) yes
C30 Fe3 C35 108.66(17) yes
C31 Fe3 C35 121.97(16) yes
C27 Fe3 C36 120.74(16) yes
C28 Fe3 C36 157.17(17) yes
C29 Fe3 C36 160.22(17) yes
C30 Fe3 C36 123.22(17) yes
C31 Fe3 C36 106.25(16) yes
C32 Fe3 C33 40.08(18) yes
C32 Fe3 C34 67.70(18) yes
C33 Fe3 C34 40.20(19) yes
C32 Fe3 C35 67.85(19) yes
C33 Fe3 C35 68.12(18) yes
C34 Fe3 C35 41.05(17) yes
C32 Fe3 C36 40.69(19) yes
C33 Fe3 C36 68.13(18) yes
C34 Fe3 C36 68.36(17) yes
C35 Fe3 C36 40.25(18) yes
Fe3 C32 C33 69.9(2) yes
Fe3 C32 C36 69.8(2) yes
C33 C32 C36 108.5(4) yes
Fe3 C32 H321 126.1 no
C33 C32 H321 125.7 no
C36 C32 H321 125.7 no
Fe3 C33 C32 70.0(2) yes
Fe3 C33 C34 69.8(2) yes
C32 C33 C34 108.5(4) yes
Fe3 C33 H331 126.0 no
C32 C33 H331 125.8 no
C34 C33 H331 125.8 no
Fe3 C34 C33 70.0(2) yes
Fe3 C34 C35 69.3(2) yes
C33 C34 C35 107.5(4) yes
Fe3 C34 H341 126.0 no
C33 C34 H341 126.2 no
C35 C34 H341 126.2 no
Fe3 C35 C34 69.6(2) yes
Fe3 C35 C36 70.3(2) yes
C34 C35 C36 108.2(4) yes
Fe3 C35 H351 125.8 no
C34 C35 H351 125.9 no
C36 C35 H351 125.9 no
Fe3 C36 C32 69.5(2) yes
Fe3 C36 C35 69.5(2) yes
C32 C36 C35 107.3(4) yes
Fe3 C36 H361 126.2 no
C32 C36 H361 126.3 no
C35 C36 H361 126.3 no
C25 N9 H5 116.(3) yes
C25 N9 H6 119.(3) yes
H5 N9 H6 122.(4) yes
Cu1 S4 Cu4 69.69(3) yes
Cu1 S4 C37 99.47(12) yes
Cu4 S4 C37 111.16(11) yes
S4 C37 N10 120.0(2) yes
S4 C37 N12 116.9(3) yes
N10 C37 N12 123.1(3) yes
Cu3 N10 C37 121.0(2) yes
Cu3 N10 N11 125.1(2) yes
C37 N10 N11 113.5(3) yes
N10 N11 C38 113.1(3) yes
N11 C38 C39 123.7(3) yes
N11 C38 H381 118.2 no
C39 C38 H381 118.2 no
C38 C39 C40 123.7(3) yes
C38 C39 C43 128.8(3) yes
C40 C39 C43 107.5(3) yes
C38 C39 Fe4 126.8(2) yes
C40 C39 Fe4 69.4(2) yes
C43 C39 Fe4 69.6(2) yes
C39 C40 C41 108.4(3) yes
C39 C40 Fe4 70.0(2) yes
C41 C40 Fe4 69.9(2) yes
C39 C40 H401 125.8 no
C41 C40 H401 125.8 no
Fe4 C40 H401 125.9 no
C40 C41 C42 107.8(3) yes
C40 C41 Fe4 69.4(2) yes
C42 C41 Fe4 69.8(2) yes
C40 C41 H411 126.1 no
C42 C41 H411 126.1 no
Fe4 C41 H411 126.3 no
C41 C42 C43 108.6(3) yes
C41 C42 Fe4 70.0(2) yes
C43 C42 Fe4 69.8(2) yes
C41 C42 H421 125.7 no
C43 C42 H421 125.7 no
Fe4 C42 H421 126.1 no
C39 C43 C42 107.7(3) yes
C39 C43 Fe4 69.6(2) yes
C42 C43 Fe4 69.5(2) yes
C39 C43 H431 126.2 no
C42 C43 H431 126.2 no
Fe4 C43 H431 126.2 no
C39 Fe4 C40 40.58(15) yes
C39 Fe4 C41 68.50(15) yes
C40 Fe4 C41 40.76(15) yes
C39 Fe4 C42 68.45(14) yes
C40 Fe4 C42 68.07(16) yes
C41 Fe4 C42 40.18(17) yes
C39 Fe4 C43 40.80(14) yes
C40 Fe4 C43 68.30(16) yes
C41 Fe4 C43 68.25(16) yes
C42 Fe4 C43 40.71(16) yes
C39 Fe4 C44 109.25(15) yes
C40 Fe4 C44 118.72(16) yes
C41 Fe4 C44 151.53(18) yes
C42 Fe4 C44 167.58(18) yes
C43 Fe4 C44 129.71(17) yes
C39 Fe4 C45 128.94(16) yes
C40 Fe4 C45 108.19(17) yes
C41 Fe4 C45 117.48(18) yes
C42 Fe4 C45 150.39(18) yes
C43 Fe4 C45 167.58(17) yes
C39 Fe4 C46 166.51(17) yes
C40 Fe4 C46 127.82(17) yes
C41 Fe4 C46 106.82(17) yes
C42 Fe4 C46 116.75(17) yes
C43 Fe4 C46 150.71(17) yes
C39 Fe4 C47 151.98(17) yes
C40 Fe4 C47 165.82(17) yes
C41 Fe4 C47 127.39(17) yes
C42 Fe4 C47 107.60(17) yes
C43 Fe4 C47 117.90(17) yes
C39 Fe4 C48 119.01(16) yes
C40 Fe4 C48 152.20(17) yes
C41 Fe4 C48 166.20(17) yes
C42 Fe4 C48 129.13(18) yes
C43 Fe4 C48 109.10(17) yes
C44 Fe4 C45 40.45(18) yes
C44 Fe4 C46 68.43(17) yes
C45 Fe4 C46 40.82(18) yes
C44 Fe4 C47 68.34(17) yes
C45 Fe4 C47 68.46(18) yes
C46 Fe4 C47 40.78(18) yes
C44 Fe4 C48 40.32(17) yes
C45 Fe4 C48 68.06(17) yes
C46 Fe4 C48 68.46(17) yes
C47 Fe4 C48 40.76(17) yes
Fe4 C44 C45 70.0(2) yes
Fe4 C44 C48 69.7(2) yes
C45 C44 C48 108.3(4) yes
Fe4 C44 H441 126.1 no
C45 C44 H441 125.8 no
C48 C44 H441 125.8 no
Fe4 C45 C44 69.5(2) yes
Fe4 C45 C46 69.8(2) yes
C44 C45 C46 108.1(4) yes
Fe4 C45 H451 126.3 no
C44 C45 H451 125.9 no
C46 C45 H451 125.9 no
Fe4 C46 C45 69.4(2) yes
Fe4 C46 C47 69.3(2) yes
C45 C46 C47 107.3(4) yes
Fe4 C46 H461 126.6 no
C45 C46 H461 126.3 no
C47 C46 H461 126.3 no
Fe4 C47 C46 70.0(2) yes
Fe4 C47 C48 69.4(2) yes
C46 C47 C48 107.8(4) yes
Fe4 C47 H471 126.1 no
C46 C47 H471 126.1 no
C48 C47 H471 126.1 no
Fe4 C48 C44 70.0(2) yes
Fe4 C48 C47 69.8(2) yes
C44 C48 C47 108.5(4) yes
Fe4 C48 H481 126.0 no
C44 C48 H481 125.8 no
C47 C48 H481 125.8 no
C37 N12 H7 116.(3) no
C37 N12 H8 121.(3) no
H7 N12 H8 123.(4) no
C49 O1 C51 115.9(6) yes
O1 C49 C50 119.1(8) yes
O1 C49 H491 107.0 no
C50 C49 H491 107.0 no
O1 C49 H492 107.0 no
C50 C49 H492 107.0 no
H491 C49 H492 109.5 no
C49 C50 H501 109.5 no
C49 C50 H502 109.5 no
H501 C50 H502 109.5 no
C49 C50 H503 109.5 no
H501 C50 H503 109.5 no
H502 C50 H503 109.5 no
O1 C51 C52 117.9(6) yes
O1 C51 H511 107.3 no
C52 C51 H511 107.3 no
O1 C51 H512 107.3 no
C52 C51 H512 107.3 no
H511 C51 H512 109.5 no
C51 C52 H521 109.5 no
C51 C52 H522 109.5 no
H521 C52 H522 109.5 no
C51 C52 H523 109.5 no
H521 C52 H523 109.5 no
H522 C52 H523 109.5 no
C53 O2 C55 114.1(4) yes
O2 C53 C54 108.5(4) yes
O2 C53 H531 109.7 no
C54 C53 H531 109.7 no
O2 C53 H532 109.7 no
C54 C53 H532 109.7 no
H531 C53 H532 109.5 no
C53 C54 H541 109.5 no
C53 C54 H542 109.5 no
H541 C54 H542 109.5 no
C53 C54 H543 109.5 no
H541 C54 H543 109.5 no
H542 C54 H543 109.5 no
O2 C55 C56 110.4(4) yes
O2 C55 H551 109.2 no
C56 C55 H551 109.2 no
O2 C55 H552 109.2 no
C56 C55 H552 109.2 no
H551 C55 H552 109.5 no
C55 C56 H561 109.5 no
C55 C56 H562 109.5 no
H561 C56 H562 109.5 no
C55 C56 H563 109.5 no
H561 C56 H563 109.5 no
H562 C56 H563 109.5 no
C57 O3 C59 114.5(4) yes
O3 C57 C58 111.3(4) yes
O3 C57 H571 109.0 no
C58 C57 H571 109.0 no
O3 C57 H572 109.0 no
C58 C57 H572 109.0 no
H571 C57 H572 109.5 no
C57 C58 H581 109.5 no
C57 C58 H582 109.5 no
H581 C58 H582 109.5 no
C57 C58 H583 109.5 no
H581 C58 H583 109.5 no
H582 C58 H583 109.5 no
O3 C59 C60 109.2(5) yes
O3 C59 H591 109.5 no
C60 C59 H591 109.5 no
O3 C59 H592 109.5 no
C60 C59 H592 109.5 no
H591 C59 H592 109.5 no
C59 C60 H601 109.5 no
C59 C60 H602 109.5 no
H601 C60 H602 109.5 no
C59 C60 H603 109.5 no
H601 C60 H603 109.5 no
H602 C60 H603 109.5 no
O4 C61 N13 123.7(6) yes
O4 C61 H611 118.1 no
N13 C61 H611 118.1 no
C61 N13 C62 121.3(5) yes
C61 N13 C63 122.0(5) yes
C62 N13 C63 116.6(5) yes
N13 C62 H621 109.5 no
N13 C62 H622 109.5 no
H621 C62 H622 109.5 no
N13 C62 H623 109.5 no
H621 C62 H623 109.5 no
H622 C62 H623 109.5 no
N13 C63 H631 109.5 no
N13 C63 H632 109.5 no
H631 C63 H632 109.5 no
N13 C63 H633 109.5 no
H631 C63 H633 109.5 no
H632 C63 H633 109.5 no
O5 C64 N14 124.8(6) yes
O5 C64 H641 117.6 no
N14 C64 H641 117.6 no
C64 N14 C65 121.5(7) yes
C64 N14 C66 119.3(5) yes
C65 N14 C66 119.2(8) yes
N14 C65 H651 109.5 no
N14 C65 H652 109.5 no
N14 C65 H653 109.5 no
H651 C65 H652 109.5 no
H651 C65 H653 109.5 no
H652 C65 H653 109.5 no
N14 C66 H661 109.5 no
N14 C66 H662 109.5 no
N14 C66 H663 109.5 no
H661 C66 H662 109.5 no
H661 C66 H663 109.5 no
H662 C66 H663 109.5 no

loop_
_geom_bond_atom_site_label_1
_geom_bond_atom_site_label_2
_geom_bond_distance
_geom_bond_publ_flag
Cu1 S1 2.2718(9) yes
Cu1 N4 1.995(3) yes
Cu1 S4 2.3079(9) yes
Cu2 S1 2.2705(9) yes
Cu2 S2 2.2888(9) yes
Cu2 N7 1.999(3) yes
Cu3 S2 2.2896(9) yes
Cu3 S3 2.2424(9) yes
Cu3 N10 1.996(3) yes
Cu4 N1 1.997(3) yes
Cu4 S3 2.2687(9) yes
Cu4 S4 2.2858(9) yes
S1 C1 1.767(3) yes
C1 N1 1.305(4) yes
C1 N3 1.343(5) yes
N1 N2 1.411(4) yes
N2 C2 1.278(4) yes
C2 C3 1.449(5) yes
C2 H21 1.000 no
C3 C4 1.433(5) yes
C3 C7 1.435(5) yes
C3 Fe1 2.041(3) yes
C4 C5 1.419(5) yes
C4 Fe1 2.035(4) yes
C4 H41 1.000 no
C5 C6 1.419(6) yes
C5 Fe1 2.037(4) yes
C5 H51 1.000 no
C6 C7 1.425(5) yes
C6 Fe1 2.047(4) yes
C6 H61 1.000 no
C7 Fe1 2.046(4) yes
C7 H71 1.000 no
Fe1 C8 2.039(4) yes
Fe1 C9 2.045(4) yes
Fe1 C10 2.040(4) yes
Fe1 C11 2.036(4) yes
Fe1 C12 2.038(4) yes
C8 C9 1.389(7) yes
C8 C12 1.406(7) yes
C8 H81 1.000 no
C9 C10 1.388(8) yes
C9 H91 1.000 no
C10 C11 1.418(8) yes
C10 H101 1.000 no
C11 C12 1.433(7) yes
C11 H111 1.000 no
C12 H121 1.000 no
N3 H1 0.74(4) yes
N3 H2 0.91(5) yes
S2 C13 1.759(3) yes
C13 N4 1.312(4) yes
C13 N6 1.342(5) yes
N4 N5 1.408(4) yes
N5 C14 1.280(5) yes
C14 C15 1.465(5) yes
C14 H141 1.000 no
C15 C16 1.435(7) yes
C15 C19 1.425(8) yes
C15 Fe2 2.030(4) yes
C16 C17 1.433(9) yes
C16 Fe2 2.023(5) yes
C16 H161 1.000 no
C17 C18 1.400(11) yes
C17 Fe2 2.010(5) yes
C17 H171 1.000 no
C18 C19 1.417(7) yes
C18 Fe2 2.025(5) yes
C18 H181 1.000 no
C19 Fe2 2.019(5) yes
C19 H191 1.000 no
Fe2 C20 2.046(4) yes
Fe2 C21 2.046(5) yes
Fe2 C22 2.046(5) yes
Fe2 C23 2.035(5) yes
Fe2 C24 2.032(5) yes
C20 C21 1.407(7) yes
C20 C24 1.382(8) yes
C20 H201 1.000 no
C21 C22 1.413(8) yes
C21 H211 1.000 no
C22 C23 1.386(8) yes
C22 H221 1.000 no
C23 C24 1.413(7) yes
C23 H231 1.000 no
C24 H241 1.000 no
N6 H3 0.79(6) yes
N6 H4 0.80(5) yes
S3 C25 1.757(3) yes
C25 N7 1.318(4) yes
C25 N9 1.341(4) yes
N7 N8 1.397(4) yes
N8 C26 1.279(4) yes
C26 C27 1.458(5) yes
C26 H261 1.000 no
C27 C28 1.432(5) yes
C27 C31 1.431(5) yes
C27 Fe3 2.037(3) yes
C28 C29 1.425(5) yes
C28 Fe3 2.041(4) yes
C28 H281 1.000 no
C29 C30 1.428(5) yes
C29 Fe3 2.060(4) yes
C29 H291 1.000 no
C30 C31 1.424(5) yes
C30 Fe3 2.060(4) yes
C30 H301 1.000 no
C31 Fe3 2.040(4) yes
C31 H311 1.000 no
Fe3 C32 2.051(4) yes
Fe3 C33 2.051(4) yes
Fe3 C34 2.048(4) yes
Fe3 C35 2.044(4) yes
Fe3 C36 2.055(4) yes
C32 C33 1.406(7) yes
C32 C36 1.428(7) yes
C32 H321 1.000 no
C33 C34 1.409(7) yes
C33 H331 1.000 no
C34 C35 1.435(6) yes
C34 H341 1.000 no
C35 C36 1.410(6) yes
C35 H351 1.000 no
C36 H361 1.000 no
N9 H5 0.85(5) yes
N9 H6 0.80(4) yes
S4 C37 1.758(4) yes
C37 N10 1.317(4) yes
C37 N12 1.342(5) yes
N10 N11 1.409(4) yes
N11 C38 1.279(5) yes
C38 C39 1.452(5) yes
C38 H381 1.000 no
C39 C40 1.420(5) yes
C39 C43 1.430(5) yes
C39 Fe4 2.051(3) yes
C40 C41 1.425(5) yes
C40 Fe4 2.043(4) yes
C40 H401 1.000 no
C41 C42 1.407(6) yes
C41 Fe4 2.050(4) yes
C41 H411 1.000 no
C42 C43 1.425(5) yes
C42 Fe4 2.047(4) yes
C42 H421 1.000 no
C43 Fe4 2.050(4) yes
C43 H431 1.000 no
Fe4 C44 2.041(4) yes
Fe4 C45 2.047(4) yes
Fe4 C46 2.051(4) yes
Fe4 C47 2.042(4) yes
Fe4 C48 2.037(4) yes
C44 C45 1.413(6) yes
C44 C48 1.405(6) yes
C44 H441 1.000 no
C45 C46 1.429(6) yes
C45 H451 1.000 no
C46 C47 1.426(6) yes
C46 H461 1.000 no
C47 C48 1.420(6) yes
C47 H471 1.000 no
C48 H481 1.000 no
N12 H7 0.89(5) yes
N12 H8 0.77(5) yes
O1 C49 1.404(8) yes
O1 C51 1.335(7) yes
C49 C50 1.345(12) yes
C49 H491 1.000 no
C49 H492 1.000 no
C50 H501 1.00 no
C50 H502 1.000 no
C50 H503 1.000 no
C51 C52 1.410(9) yes
C51 H511 1.000 no
C51 H512 1.000 no
C52 H521 1.000 no
C52 H522 1.000 no
C52 H523 1.000 no
O2 C53 1.417(5) yes
O2 C55 1.427(6) yes
C53 C54 1.473(8) yes
C53 H531 1.000 no
C53 H532 1.000 no
C54 H541 1.000 no
C54 H542 1.000 no
C54 H543 1.000 no
C55 C56 1.465(8) yes
C55 H551 1.000 no
C55 H552 1.000 no
C56 H561 1.000 no
C56 H562 1.000 no
C56 H563 1.000 no
O3 C57 1.386(6) yes
O3 C59 1.411(6) yes
C57 C58 1.470(8) yes
C57 H571 1.000 no
C57 H572 1.000 no
C58 H581 1.000 no
C58 H582 1.000 no
C58 H583 1.000 no
C59 C60 1.469(9) yes
C59 H591 1.000 no
C59 H592 1.000 no
C60 H601 1.000 no
C60 H602 1.000 no
C60 H603 1.000 no
O4 C61 1.221(7) yes
C61 N13 1.319(7) yes
C61 H611 1.000 no
N13 C62 1.449(8) yes
N13 C63 1.445(7) yes
C62 H621 1.00 no
C62 H622 1.00 no
C62 H623 1.00 no
C63 H631 1.000 no
C63 H632 1.000 no
C63 H633 1.000 no
O5 C64 1.212(8) yes
C64 N14 1.322(8) yes
N14 C65 1.449(8) yes
N14 C66 1.455(8) yes
C65 H651 1.000 no
C65 H652 1.000 no
C65 H653 1.000 no
C66 H661 1.000 no
C66 H662 1.000 no
C66 H663 1.000 no

loop_
_geom_hbond_atom_site_label_D
_geom_hbond_atom_site_label_H
_geom_hbond_atom_site_label_A
_geom_hbond_distance_DH
_geom_hbond_distance_HA
_geom_hbond_distance_DA
_geom_hbond_angle_DHA
_geom_hbond_publ_flag
N3 H1 O4 0.74(4) 2.24(4) 2.869(8) 143.(4) yes
N3 H1 O5 0.74(4) 2.15(4) 2.807(8) 148.(4) yes
N9 H5 O1 0.85(5) 2.46(5) 3.112(5) 133.(4) yes
N9 H6 O2 0.80(4) 2.13(4) 2.918(4) 167.(4) yes
N12 H8 O3 0.77(5) 2.30(5) 3.056(5) 166.(4) yes
